data_7130396
loop_
_publ_author_name
'Xu, Miaomiao'
'Lu, Huangjie'
'Wang, Chunhui'
'Qiu, Jie'
'Zheng, Zhaofa'
'Guo, Xiaofeng'
'Zhang, Zhi-Hui'
'He, Mingyang'
'Qian, Junfeng'
'Lin, Jian'

_publ_section_title
;
 Enhancing photosensitivity via assembly of a uranyl coordination polymer
;
_journal_name_full 'Chemical Communications'
_journal_paper_doi 10.1039/D2CC02985E
_journal_year 2022
_chemical_formula_moiety 'C12 H9 N5 O5 U, 0.5(H2 O), 0.5(C2 H7 N)'
_chemical_formula_sum 'C13 H13.5 N5.5 O5.5 U'
_chemical_formula_weight 572.82
_chemical_name_common 'Uranyl 2,6-bis(pyrazol-1-yl)pyridine-4-carboxylate'
_space_group_crystal_system monoclinic
_space_group_IT_number 14
_space_group_name_Hall '-P 2ybc'
_space_group_name_H-M_alt 'P 1 21/c 1'
_atom_sites_solution_hydrogens mixed
_atom_sites_solution_primary dual
_audit_creation_date 2022-03-26
_audit_creation_method
;
Olex2 1.5
(compiled 2021.11.18 svn.ra9532c28 for OlexSys, GUI svn.r6429)
;
_audit_update_record
;
2022-05-21 deposited with the CCDC.	2022-07-25 downloaded from the CCDC.
;
_cell_angle_alpha 90
_cell_angle_beta 93.952(10)
_cell_angle_gamma 90
_cell_formula_units_Z 4
_cell_length_a 20.813(2)
_cell_length_b 4.3839(3)
_cell_length_c 17.693(2)
_cell_measurement_reflns_used 4574
_cell_measurement_temperature 298
_cell_measurement_theta_max 27.8810
_cell_measurement_theta_min 1.9560
_cell_volume 1610.5(3)
_computing_cell_refinement 'Bruker SAINT'
_computing_data_collection 'Bruker APEX3'
_computing_data_reduction 'Bruker SAINT'
_computing_molecular_graphics 'Olex2 1.5 (Dolomanov et al., 2009)'
_computing_publication_material 'Olex2 1.5 (Dolomanov et al., 2009)'
_computing_structure_refinement 'SHELXL 2018/3 (Sheldrick, 2015)'
_computing_structure_solution 'SHELXT 2014/5 (Sheldrick, 2014)'
_diffrn_ambient_temperature 298
_diffrn_detector 'CCD plate'
_diffrn_measured_fraction_theta_full 0.999
_diffrn_measured_fraction_theta_max 0.999
_diffrn_measurement_details
;
List of Runs (angles in degrees, time in seconds):

  # Type    Start    End  Width  t~exp~   \w     \q     \k     \f   Frames
#--------------------------------------------------------------------------
  1  \f    -78.10 152.90   0.50    5.00  12.27 -11.30 -28.85    --   462
  2  \w   -106.96  17.54   0.50    5.00    --  -11.30 -59.25  92.08  249
  3  \w   -106.96  17.54   0.50    5.00    --  -11.30 -59.25 164.08  249
;
_diffrn_measurement_device 'Bruker D8-Venture'
_diffrn_measurement_device_type 'Bruker D8-Venture'
_diffrn_measurement_method '\w and \f scans'
_diffrn_orient_matrix_type 'CrysAlisPro convention (1999,Acta A55,543-557)'
_diffrn_orient_matrix_UB_11 -0.0243238000
_diffrn_orient_matrix_UB_12 -0.0867449000
_diffrn_orient_matrix_UB_13 -0.0201611000
_diffrn_orient_matrix_UB_21 0.0225247000
_diffrn_orient_matrix_UB_22 -0.0464573000
_diffrn_orient_matrix_UB_23 -0.0260380000
_diffrn_orient_matrix_UB_31 0.0082954000
_diffrn_orient_matrix_UB_32 -0.1284213000
_diffrn_orient_matrix_UB_33 0.0229988000
_diffrn_radiation_monochromator graphite
_diffrn_radiation_probe x-ray
_diffrn_radiation_type 'Mo K\a'
_diffrn_radiation_wavelength 0.71073
_diffrn_reflns_av_R_equivalents 0.0829
_diffrn_reflns_av_unetI/netI 0.0433
_diffrn_reflns_Laue_measured_fraction_full 0.999
_diffrn_reflns_Laue_measured_fraction_max 0.999
_diffrn_reflns_limit_h_max 21
_diffrn_reflns_limit_h_min -24
_diffrn_reflns_limit_k_max 5
_diffrn_reflns_limit_k_min -5
_diffrn_reflns_limit_l_max 21
_diffrn_reflns_limit_l_min -21
_diffrn_reflns_number 18952
_diffrn_reflns_point_group_measured_fraction_full 0.999
_diffrn_reflns_point_group_measured_fraction_max 0.999
_diffrn_reflns_theta_full 24.998
_diffrn_reflns_theta_max 24.998
_diffrn_reflns_theta_min 1.962
_diffrn_source 'I\^I1/4S 3.0 microfocus X-ray source'
_diffrn_source_type 'Mo K\a'
_exptl_absorpt_coefficient_mu 10.120
_exptl_absorpt_correction_T_max 1.00000
_exptl_absorpt_correction_T_min 0.09493
_exptl_absorpt_correction_type multi-scan
_exptl_absorpt_process_details SHELTXPREP
_exptl_crystal_colour yellow
_exptl_crystal_colour_primary yellow
_exptl_crystal_density_diffrn 2.362
_exptl_crystal_description prism
_exptl_crystal_F_000 1064
_exptl_crystal_size_max 0.200
_exptl_crystal_size_mid 0.010
_exptl_crystal_size_min 0.010
_refine_diff_density_max 2.061
_refine_diff_density_min -2.103
_refine_diff_density_rms 0.205
_refine_ls_extinction_coef 0.0020(3)
_refine_ls_extinction_expression Fc^*^=kFc[1+0.001xFc^2^\l^3^/sin(2\q)]^-1/4^
_refine_ls_extinction_method 'SHELXL-2018/3 (Sheldrick 2018)'
_refine_ls_goodness_of_fit_ref 1.118
_refine_ls_hydrogen_treatment constr
_refine_ls_matrix_type full
_refine_ls_number_parameters 287
_refine_ls_number_reflns 2836
_refine_ls_number_restraints 173
_refine_ls_restrained_S_all 1.123
_refine_ls_R_factor_all 0.0753
_refine_ls_R_factor_gt 0.0605
_refine_ls_shift/su_max 0.001
_refine_ls_shift/su_mean 0.000
_refine_ls_structure_factor_coef Fsqd
_refine_ls_weighting_details 'w=1/[\s^2^(Fo^2^)+(0.0592P)^2^+25.4282P] where P=(Fo^2^+2Fc^2^)/3'
_refine_ls_weighting_scheme calc
_refine_ls_wR_factor_gt 0.1434
_refine_ls_wR_factor_ref 0.1578
_reflns_Friedel_coverage 0.000
_reflns_number_gt 2262
_reflns_number_total 2836
_reflns_threshold_expression 'I > 2\s(I)'
_cod_data_source_file d2cc02985e2.cif
_cod_data_source_block U-bppCOO
_cod_depositor_comments
;
The following automatic conversions were performed:

data item '_diffrn_radiation_probe' value 'X-ray' was changed to
'x-ray' in accordance with the
/home/data/users/saulius/crontab/automatic-downloads/rss-feeds/RSC/lib/dictionaries/cif_core.dic
dictionary named 'cif_core.dic' version 2.4.2 last updated on
2011-04-26.

Automatic conversion script
Id: cif_fix_values 7556 2019-12-06 15:28:31Z antanas 
;
_cod_original_formula_sum 'C13 H13.50 N5.50 O5.50 U'
_cod_database_code 7130396
_shelx_shelxl_version_number 2018/3
_shelx_space_group_comment
;
The symmetry employed for this shelxl refinement is uniquely defined
by the following loop, which should always be used as a source of
symmetry information in preference to the above space-group names.
They are only intended as comments.
;
_olex2_refinement_description
;
1. Fixed Uiso
 At 1.2 times of:
  All C(H) groups, All N(H) groups
 At 1.5 times of:
  All C(H,H,H) groups, All O(H) groups, All O(H,H) groups
2. Restrained distances
 O4-U1 = U1-O3
 1.8 with sigma of 0.02
 O4A-U1A = U1A-O3A
 1.8 with sigma of 0.02
 C14-N6 = N6-C13
 1.4 with sigma of 0.02
3. Uiso/Uaniso restraints and constraints
Uanis(O1) \\sim Ueq, Uanis(O2) \\sim Ueq, Uanis(C12) \\sim Ueq, Uanis(O2A)
\\sim Ueq, Uanis(O1A) \\sim Ueq, Uanis(O4) \\sim Ueq, Uanis(O4A) \\sim Ueq,
Uanis(O5) \\sim Ueq, Uanis(O5A) \\sim Ueq, Uanis(O3) \\sim Ueq, Uanis(O3A)
\\sim Ueq: with sigma of 0.01 and sigma for terminal atoms of 0.02
Uanis(C14) \\sim Ueq, Uanis(N6) \\sim Ueq, Uanis(C13) \\sim Ueq: with sigma of
0.01 and sigma for terminal atoms of 0.02
Uanis(O5A) = Uanis(O5)
Uanis(O4A) = Uanis(O4)
Uanis(O3A) = Uanis(O3)
4. Rigid body (RIGU) restrains
 U1, U1A, O1, O1A, O2, O2A, C12
 with sigma for 1-2 distances of 0.004 and sigma for 1-3 distances of 0.004
 U1, U1A, O1, O1A, O2, O2A, O3, O3A, O4, O4A, O5, O5A, H4, C12
 with sigma for 1-2 distances of 0.004 and sigma for 1-3 distances of 0.004
 U1, U1A, O1, O1A, O2, O2A, O3, O3A, O4, O4A, O5, O5A, C12
 with sigma for 1-2 distances of 0.004 and sigma for 1-3 distances of 0.004
 O6, N6, C13, C14
 with sigma for 1-2 distances of 0.004 and sigma for 1-3 distances of 0.004
5. Others
 Sof(U1A)=Sof(O1A)=Sof(O2A)=Sof(O3A)=Sof(O4A)=Sof(O5A)=Sof(H5A)=1-FVAR(1)
 Sof(U1)=Sof(O1)=Sof(O2)=Sof(O3)=Sof(O4)=Sof(O5)=Sof(H5)=FVAR(1)
 Fixed Sof: O6(0.5) H6B(0.5) H6C(0.5) N6(0.5) H6A(0.5) C13(0.5) H13A(0.5)
 H13B(0.5) H13C(0.5) C14(0.5) H14A(0.5) H14B(0.5) H14C(0.5)
6.a Riding coordinates:
 O5(H5), O5A(H5A)
6.b Free rotating group:
 O6(H6B,H6C)
6.c Aromatic/amide H refined with riding coordinates:
 C2(H2), C4(H4), C6(H6), C7(H7), C8(H8), C9(H9), C10(H10), C11(H11), N6(H6A)
6.d Idealised Me refined as rotating group:
 C13(H13A,H13B,H13C), C14(H14A,H14B,H14C)
;
_olex2_submission_special_instructions 'No special instructions were received'
_oxdiff_exptl_absorpt_empirical_details
;
Empirical correction (ABSPACK) includes:
- Absorption correction using spherical harmonics
- Frame scaling
- Detector area scaling
;
_oxdiff_exptl_absorpt_empirical_full_max 6.686
_oxdiff_exptl_absorpt_empirical_full_min 0.444

loop_
_space_group_symop_operation_xyz
'x, y, z'
'-x, y+1/2, -z+1/2'
'-x, -y, -z'
'x, -y-1/2, z-1/2'

loop_
_atom_site_label
_atom_site_type_symbol
_atom_site_fract_x
_atom_site_fract_y
_atom_site_fract_z
_atom_site_U_iso_or_equiv
_atom_site_adp_type
_atom_site_occupancy
_atom_site_site_symmetry_order
_atom_site_calc_flag
_atom_site_refinement_flags_posn
_atom_site_refinement_flags_adp
_atom_site_refinement_flags_occupancy
_atom_site_disorder_assembly
_atom_site_disorder_group
U1 U 0.57139(16) 1.0590(7) 0.72498(15) 0.0448(5) Uani 0.555(8) 1 d D . P A 1
U1A U 0.5614(3) 1.0367(9) 0.7013(4) 0.0787(17) Uani 0.445(8) 1 d D . P A 2
O1 O 0.6308(6) 0.348(3) 0.6344(8) 0.038(3) Uani 0.555(8) 1 d . U P A 1
O1A O 0.6651(15) 0.330(7) 0.6921(17) 0.096(7) Uani 0.445(8) 1 d . U P A 2
O2 O 0.6676(7) 0.774(4) 0.7035(9) 0.045(3) Uani 0.555(8) 1 d . U P A 1
O2A O 0.6470(13) 0.750(7) 0.6603(18) 0.082(6) Uani 0.445(8) 1 d . U P A 2
O3 O 0.5111(11) 1.080(7) 0.6447(12) 0.118(6) Uani 0.555(8) 1 d D U P A 1
O3A O 0.5324(16) 0.979(9) 0.6040(12) 0.118(6) Uani 0.445(8) 1 d D U P A 2
O4 O 0.6333(9) 1.030(6) 0.8035(11) 0.097(5) Uani 0.555(8) 1 d D U P A 1
O4A O 0.5879(12) 1.103(8) 0.7982(11) 0.097(5) Uani 0.445(8) 1 d D U P A 2
O5 O 0.4834(8) 1.047(3) 0.7968(10) 0.053(3) Uani 0.555(8) 1 d . U P A 1
H5 H 0.494972 1.069166 0.843525 0.080 Uiso 0.555(8) 1 d R U P A 1
O5A O 0.4464(10) 1.061(4) 0.7262(12) 0.053(3) Uani 0.445(8) 1 d . U P A 2
H5A H 0.422143 1.064397 0.685509 0.080 Uiso 0.445(8) 1 d R U P A 2
N1 N 0.8440(4) 0.557(2) 0.5316(5) 0.037(2) Uani 1 1 d . . . . .
N2 N 0.7982(4) 0.222(2) 0.4420(5) 0.042(2) Uani 1 1 d . . . . .
N3 N 0.7493(5) 0.035(2) 0.4147(6) 0.049(3) Uani 1 1 d . . . . .
N4 N 0.8942(5) 0.900(2) 0.6157(5) 0.043(2) Uani 1 1 d . . . . .
N5 N 0.8960(6) 1.072(3) 0.6793(6) 0.059(3) Uani 1 1 d . . . . .
C1 C 0.7927(5) 0.390(3) 0.5095(6) 0.037(2) Uani 1 1 d . . . . .
C2 C 0.7365(5) 0.374(3) 0.5476(7) 0.043(3) Uani 1 1 d . . . . .
H2 H 0.702278 0.250482 0.530544 0.051 Uiso 1 1 calc R U . . .
C3 C 0.7338(6) 0.552(3) 0.6122(6) 0.043(3) Uani 1 1 d . . . . .
C4 C 0.7855(6) 0.734(3) 0.6363(6) 0.039(3) Uani 1 1 d . . . . .
H4 H 0.784354 0.856514 0.679011 0.047 Uiso 1 1 calc R U . . .
C5 C 0.8389(5) 0.725(3) 0.5942(6) 0.038(2) Uani 1 1 d . . . . .
C6 C 0.8477(6) 0.223(4) 0.3960(7) 0.059(4) Uani 1 1 d . . . . .
H6 H 0.886003 0.330841 0.403404 0.071 Uiso 1 1 calc R U . . .
C7 C 0.8303(7) 0.034(4) 0.3369(8) 0.067(4) Uani 1 1 d . . . . .
H7 H 0.854210 -0.012347 0.295893 0.080 Uiso 1 1 calc R U . . .
C8 C 0.7699(7) -0.075(4) 0.3504(7) 0.064(4) Uani 1 1 d . . . . .
H8 H 0.746377 -0.208653 0.318425 0.077 Uiso 1 1 calc R U . . .
C9 C 0.9489(6) 0.925(3) 0.5799(7) 0.052(3) Uani 1 1 d . . . . .
H9 H 0.957984 0.827721 0.535137 0.063 Uiso 1 1 calc R U . . .
C10 C 0.9889(7) 1.121(3) 0.6213(8) 0.062(4) Uani 1 1 d . . . . .
H10 H 1.030216 1.182702 0.611481 0.075 Uiso 1 1 calc R U . . .
C11 C 0.9531(7) 1.205(4) 0.6815(8) 0.063(4) Uani 1 1 d . . . . .
H11 H 0.967856 1.339823 0.719330 0.075 Uiso 1 1 calc R U . . .
C12 C 0.6747(7) 0.548(3) 0.6527(8) 0.054(3) Uani 1 1 d . U . . .
O6 O 0.6189(9) -0.102(7) 0.4310(13) 0.072(6) Uani 0.5 1 d G . P B 1
H6B H 0.642937 -0.201636 0.402810 0.108 Uiso 0.5 1 d G U P B 1
H6C H 0.632277 0.080316 0.429004 0.108 Uiso 0.5 1 d G U P B 1
N6 N 0.5575(9) -0.546(5) 0.4499(11) 0.055(5) Uani 0.5 1 d D U P B -1
H6A H 0.564580 -0.687970 0.417944 0.066 Uiso 0.5 1 calc R U P B -1
C13 C 0.5026(13) -0.595(7) 0.4905(16) 0.063(7) Uani 0.5 1 d D U P B -1
H13A H 0.476666 -0.413606 0.488859 0.094 Uiso 0.5 1 calc R U P B -1
H13B H 0.515677 -0.643155 0.542219 0.094 Uiso 0.5 1 calc R U P B -1
H13C H 0.478032 -0.761124 0.468142 0.094 Uiso 0.5 1 calc R U P B -1
C14 C 0.6045(17) -0.301(8) 0.452(2) 0.085(9) Uani 0.5 1 d D U P B -1
H14A H 0.633871 -0.333303 0.413107 0.128 Uiso 0.5 1 calc R U P B -1
H14B H 0.627965 -0.297190 0.500506 0.128 Uiso 0.5 1 calc R U P B -1
H14C H 0.582747 -0.109489 0.443251 0.128 Uiso 0.5 1 calc R U P B -1

loop_
_atom_site_aniso_label
_atom_site_aniso_U_11
_atom_site_aniso_U_22
_atom_site_aniso_U_33
_atom_site_aniso_U_23
_atom_site_aniso_U_13
_atom_site_aniso_U_12
U1 0.0590(8) 0.0236(6) 0.0567(10) -0.0074(6) 0.0381(7) -0.0106(6)
U1A 0.085(3) 0.0281(14) 0.135(4) 0.0271(16) 0.093(3) 0.0226(13)
O1 0.036(6) 0.030(5) 0.052(6) 0.025(5) 0.026(5) 0.009(4)
O1A 0.110(11) 0.074(9) 0.106(11) 0.024(8) 0.032(9) -0.008(8)
O2 0.045(7) 0.052(6) 0.040(6) 0.014(5) 0.008(5) 0.012(6)
O2A 0.074(9) 0.067(8) 0.108(11) 0.002(7) 0.029(8) 0.009(7)
O3 0.103(10) 0.151(13) 0.103(9) -0.017(9) 0.027(7) 0.049(10)
O3A 0.103(10) 0.151(13) 0.103(9) -0.017(9) 0.027(7) 0.049(10)
O4 0.063(7) 0.134(12) 0.095(8) 0.013(8) 0.013(7) 0.044(8)
O4A 0.063(7) 0.134(12) 0.095(8) 0.013(8) 0.013(7) 0.044(8)
O5 0.057(5) 0.035(5) 0.070(5) 0.002(5) 0.026(4) -0.001(4)
O5A 0.057(5) 0.035(5) 0.070(5) 0.002(5) 0.026(4) -0.001(4)
N1 0.034(5) 0.041(6) 0.035(5) 0.005(4) 0.010(4) 0.004(4)
N2 0.038(5) 0.043(6) 0.045(5) -0.002(4) 0.012(4) -0.002(4)
N3 0.042(6) 0.056(7) 0.049(6) -0.005(5) 0.009(5) -0.005(5)
N4 0.047(6) 0.043(6) 0.040(5) 0.002(4) 0.006(4) 0.001(5)
N5 0.068(8) 0.067(8) 0.043(6) -0.013(5) 0.006(5) 0.009(6)
C1 0.036(6) 0.036(6) 0.040(6) 0.007(5) 0.009(5) 0.001(5)
C2 0.036(6) 0.031(6) 0.064(7) 0.012(5) 0.022(5) 0.000(5)
C3 0.057(7) 0.039(7) 0.034(6) 0.009(5) 0.019(5) 0.010(6)
C4 0.053(7) 0.029(6) 0.038(6) 0.005(5) 0.013(5) 0.006(5)
C5 0.038(6) 0.040(6) 0.037(6) 0.008(5) 0.012(5) 0.002(5)
C6 0.043(7) 0.079(10) 0.060(8) -0.012(7) 0.032(6) -0.013(7)
C7 0.061(9) 0.093(12) 0.048(8) -0.016(7) 0.023(7) -0.006(8)
C8 0.066(9) 0.086(11) 0.042(7) -0.014(7) 0.006(7) -0.011(8)
C9 0.051(7) 0.056(8) 0.051(7) -0.005(6) 0.013(6) -0.015(6)
C10 0.052(8) 0.062(9) 0.072(9) 0.006(8) 0.000(7) -0.005(7)
C11 0.063(9) 0.063(9) 0.061(8) -0.013(7) -0.006(7) 0.005(8)
C12 0.063(6) 0.047(5) 0.055(6) 0.011(4) 0.021(5) 0.004(4)
O6 0.036(10) 0.104(19) 0.077(15) 0.004(14) 0.003(10) -0.004(11)
N6 0.050(8) 0.078(9) 0.035(8) -0.007(7) -0.002(6) -0.001(7)
C13 0.078(12) 0.062(15) 0.051(13) -0.014(11) 0.022(10) 0.007(12)
C14 0.079(11) 0.090(11) 0.086(13) 0.000(9) 0.006(9) -0.011(8)

loop_
_atom_type_symbol
_atom_type_description
_atom_type_scat_dispersion_real
_atom_type_scat_dispersion_imag
_atom_type_scat_source
C C 0.0033 0.0016 'International Tables Vol C Tables 4.2.6.8 and 6.1.1.4'
H H 0.0000 0.0000 'International Tables Vol C Tables 4.2.6.8 and 6.1.1.4'
N N 0.0061 0.0033 'International Tables Vol C Tables 4.2.6.8 and 6.1.1.4'
O O 0.0106 0.0060 'International Tables Vol C Tables 4.2.6.8 and 6.1.1.4'
U U -9.6767 9.6646 'International Tables Vol C Tables 4.2.6.8 and 6.1.1.4'

loop_
_geom_angle_atom_site_label_1
_geom_angle_atom_site_label_2
_geom_angle_atom_site_label_3
_geom_angle
_geom_angle_site_symmetry_1
_geom_angle_site_symmetry_3
_geom_angle_publ_flag
U1 U1 U1 69.52(11) 2_646 2_656 ?
O1 U1 U1 106.8(3) 1_565 2_656 ?
O1 U1 U1 151.7(4) 1_565 2_646 ?
O1 U1 O5 127.0(5) 1_565 2_646 ?
O2 U1 U1 113.8(4) . 2_646 ?
O2 U1 U1 174.1(4) . 2_656 ?
O2 U1 O1 72.7(5) . 1_565 ?
O2 U1 O5 144.3(5) . 2_656 ?
O2 U1 O5 83.5(5) . 2_646 ?
O3 U1 U1 69.5(8) . 2_656 ?
O3 U1 U1 73.0(11) . 2_646 ?
O3 U1 O1 79.4(11) . 1_565 ?
O3 U1 O2 115.9(9) . . ?
O3 U1 O4 178.2(10) . . ?
O3 U1 O5 62.9(10) . 2_656 ?
O3 U1 O5 84.3(10) . . ?
O3 U1 O5 69.5(11) . 2_646 ?
O4 U1 U1 112.3(7) . 2_656 ?
O4 U1 U1 107.4(8) . 2_646 ?
O4 U1 O1 99.9(9) . 1_565 ?
O4 U1 O2 62.3(8) . . ?
O4 U1 O5 118.5(9) . 2_656 ?
O4 U1 O5 109.8(9) . 2_646 ?
O4 U1 O5 97.1(9) . . ?
O5 U1 U1 101.1(4) 2_646 2_656 ?
O5 U1 U1 100.1(4) 2_656 2_646 ?
O5 U1 U1 39.5(4) . 2_656 ?
O5 U1 U1 35.3(3) 2_646 2_646 ?
O5 U1 U1 37.1(4) . 2_646 ?
O5 U1 U1 34.6(4) 2_656 2_656 ?
O5 U1 O1 146.3(5) . 1_565 ?
O5 U1 O1 72.2(5) 2_656 1_565 ?
O5 U1 O2 140.9(5) . . ?
O5 U1 O5 74.1(5) . 2_656 ?
O5 U1 O5 72.3(5) . 2_646 ?
O5 U1 O5 123.4(7) 2_656 2_646 ?
O1A U1A O5A 70.7(8) 1_565 2_656 ?
O2A U1A O5A 133.7(9) . 2_656 ?
O2A U1A O5A 148.2(9) . . ?
O3A U1A O2A 80.8(13) . . ?
O3A U1A O5A 84.9(12) . . ?
O3A U1A O5A 123.9(12) . 2_656 ?
O4A U1A O2A 101.2(11) . . ?
O4A U1A O3A 178.0(13) . . ?
O4A U1A O5A 54.4(11) . 2_656 ?
O4A U1A O5A 93.5(10) . . ?
O5A U1A O5A 77.4(6) . 2_656 ?
O5A U1A O5A 81.1(6) 2_646 . ?
O5A U1A O5A 118.4(8) 2_646 2_656 ?
C12 O1 U1 124.6(10) . 1_545 ?
C12 O1A U1A 128(2) . 1_545 ?
C12 O2 U1 127.9(12) . . ?
C12 O2A U1A 156(2) . . ?
U1 O5 U1 108.3(6) . 2_646 ?
U1 O5 U1 123.4(7) 2_646 2_656 ?
U1 O5 U1 105.2(6) . 2_656 ?
U1 O5 H5 110.6 2_646 . ?
U1 O5 H5 98.0 2_656 . ?
U1 O5 H5 110.6 . . ?
U1A O5A U1A 103.3(7) 2_656 . ?
U1A O5A H5A 111.8 2_646 . ?
U1A O5A H5A 111.9 2_656 . ?
U1A O5A H5A 112.1 . . ?
C1 N1 C5 116.1(9) . . ?
N3 N2 C1 120.5(9) . . ?
C6 N2 N3 111.6(10) . . ?
C6 N2 C1 127.9(10) . . ?
C8 N3 N2 104.0(10) . . ?
N5 N4 C5 120.2(10) . . ?
C9 N4 N5 111.7(10) . . ?
C9 N4 C5 128.1(10) . . ?
C11 N5 N4 104.1(11) . . ?
N1 C1 N2 115.2(9) . . ?
N1 C1 C2 124.5(11) . . ?
C2 C1 N2 120.2(10) . . ?
C1 C2 H2 121.5 . . ?
C3 C2 C1 117.1(11) . . ?
C3 C2 H2 121.5 . . ?
C2 C3 C12 118.6(12) . . ?
C4 C3 C2 120.1(11) . . ?
C4 C3 C12 121.3(11) . . ?
C3 C4 H4 121.4 . . ?
C3 C4 C5 117.2(11) . . ?
C5 C4 H4 121.4 . . ?
N1 C5 N4 114.4(9) . . ?
N1 C5 C4 125.0(11) . . ?
C4 C5 N4 120.7(10) . . ?
N2 C6 H6 126.7 . . ?
N2 C6 C7 106.7(12) . . ?
C7 C6 H6 126.7 . . ?
C6 C7 H7 127.1 . . ?
C6 C7 C8 105.9(12) . . ?
C8 C7 H7 127.1 . . ?
N3 C8 C7 112.0(13) . . ?
N3 C8 H8 124.0 . . ?
C7 C8 H8 124.0 . . ?
N4 C9 H9 126.2 . . ?
N4 C9 C10 107.5(12) . . ?
C10 C9 H9 126.2 . . ?
C9 C10 H10 128.1 . . ?
C9 C10 C11 103.8(13) . . ?
C11 C10 H10 128.1 . . ?
N5 C11 C10 112.9(13) . . ?
N5 C11 H11 123.5 . . ?
C10 C11 H11 123.5 . . ?
O1 C12 O2 123.8(14) . . ?
O1 C12 C3 119.3(13) . . ?
O1A C12 C3 118.1(19) . . ?
O2 C12 C3 116.7(13) . . ?
O2A C12 O1A 118(3) . . ?
O2A C12 C3 121.7(19) . . ?
H6B O6 H6C 104.5 . . ?
C14 O6 H6B 88.6 . . ?
C14 O6 H6C 160.6 . . ?
C13 N6 H6A 114.0 . . ?
C13 N6 C14 132(3) . . ?
C14 N6 H6A 114.0 . . ?
N6 C13 H13A 109.5 . . ?
N6 C13 H13B 109.5 . . ?
N6 C13 H13C 109.5 . . ?
H13A C13 H13B 109.5 . . ?
H13A C13 H13C 109.5 . . ?
H13B C13 H13C 109.5 . . ?
O6 C14 N6 149(4) . . ?
O6 C14 H14A 69.1 . . ?
O6 C14 H14B 99.9 . . ?
O6 C14 H14C 48.1 . . ?
N6 C14 H14A 109.5 . . ?
N6 C14 H14B 109.5 . . ?
N6 C14 H14C 109.5 . . ?
H14A C14 H14B 109.5 . . ?
H14A C14 H14C 109.5 . . ?
H14B C14 H14C 109.5 . . ?

loop_
_geom_bond_atom_site_label_1
_geom_bond_atom_site_label_2
_geom_bond_distance
_geom_bond_site_symmetry_2
_geom_bond_publ_flag
U1 U1 3.845(5) 2_646 ?
U1 U1 3.845(5) 2_656 ?
U1 O1 2.445(12) 1_565 ?
U1 O2 2.412(15) . ?
U1 O3 1.832(17) . ?
U1 O4 1.833(15) . ?
U1 O5 2.442(15) 2_656 ?
U1 O5 2.301(16) . ?
U1 O5 2.536(15) 2_646 ?
U1A U1A 3.861(6) 2_646 ?
U1A U1A 3.861(6) 2_656 ?
U1A O1A 2.53(3) 1_565 ?
U1A O2A 2.34(3) . ?
U1A O3A 1.802(18) . ?
U1A O4A 1.789(17) . ?
U1A O5A 2.46(2) . ?
U1A O5A 2.46(2) 2_646 ?
U1A O5A 2.645(19) 2_656 ?
O1 C12 1.29(2) . ?
O1A C12 1.21(3) . ?
O2 C12 1.35(2) . ?
O2A C12 1.07(3) . ?
O5 H5 0.8500 . ?
O5A H5A 0.8501 . ?
N1 C1 1.331(14) . ?
N1 C5 1.338(14) . ?
N2 N3 1.370(13) . ?
N2 C1 1.415(14) . ?
N2 C6 1.355(14) . ?
N3 C8 1.332(17) . ?
N4 N5 1.354(14) . ?
N4 C5 1.413(15) . ?
N4 C9 1.346(16) . ?
N5 C11 1.322(18) . ?
C1 C2 1.391(15) . ?
C2 H2 0.9300 . ?
C2 C3 1.389(17) . ?
C3 C4 1.380(17) . ?
C3 C12 1.466(18) . ?
C4 H4 0.9300 . ?
C4 C5 1.381(15) . ?
C6 H6 0.9300 . ?
C6 C7 1.363(19) . ?
C7 H7 0.9300 . ?
C7 C8 1.38(2) . ?
C8 H8 0.9300 . ?
C9 H9 0.9300 . ?
C9 C10 1.372(19) . ?
C10 H10 0.9300 . ?
C10 C11 1.39(2) . ?
C11 H11 0.9300 . ?
O6 H6B 0.8493 . ?
O6 H6C 0.8498 . ?
O6 C14 1.00(3) . ?
N6 H6A 0.8600 . ?
N6 C13 1.408(18) . ?
N6 C14 1.452(19) . ?
C13 H13A 0.9600 . ?
C13 H13B 0.9600 . ?
C13 H13C 0.9600 . ?
C14 H14A 0.9600 . ?
C14 H14B 0.9600 . ?
C14 H14C 0.9600 . ?

loop_
_geom_torsion_atom_site_label_1
_geom_torsion_atom_site_label_2
_geom_torsion_atom_site_label_3
_geom_torsion_atom_site_label_4
_geom_torsion
_geom_torsion_site_symmetry_1
_geom_torsion_site_symmetry_2
_geom_torsion_site_symmetry_3
_geom_torsion_site_symmetry_4
_geom_torsion_publ_flag
U1 O1 C12 O2 -48.4(19) 1_545 . . . ?
U1 O1 C12 C3 137.4(10) 1_545 . . . ?
U1 O2 C12 O1 -36(2) . . . . ?
U1 O2 C12 C3 138.5(11) . . . . ?
U1A O1A C12 O2A 60(4) 1_545 . . . ?
U1A O1A C12 C3 -135.7(18) 1_545 . . . ?
U1A O2A C12 O1A -18(8) . . . . ?
U1A O2A C12 C3 179(5) . . . . ?
N1 C1 C2 C3 1.3(17) . . . . ?
N2 N3 C8 C7 0.8(17) . . . . ?
N2 C1 C2 C3 -178.0(10) . . . . ?
N2 C6 C7 C8 -0.1(18) . . . . ?
N3 N2 C1 N1 178.3(10) . . . . ?
N3 N2 C1 C2 -2.3(16) . . . . ?
N3 N2 C6 C7 0.6(16) . . . . ?
N4 N5 C11 C10 -0.6(16) . . . . ?
N4 C9 C10 C11 -0.6(16) . . . . ?
N5 N4 C5 N1 -177.9(10) . . . . ?
N5 N4 C5 C4 1.8(16) . . . . ?
N5 N4 C9 C10 0.2(15) . . . . ?
C1 N1 C5 N4 -179.9(9) . . . . ?
C1 N1 C5 C4 0.3(16) . . . . ?
C1 N2 N3 C8 177.9(11) . . . . ?
C1 N2 C6 C7 -178.0(12) . . . . ?
C1 C2 C3 C4 -0.1(16) . . . . ?
C1 C2 C3 C12 178.5(11) . . . . ?
C2 C3 C4 C5 -0.8(16) . . . . ?
C2 C3 C12 O1 10.0(18) . . . . ?
C2 C3 C12 O1A 77(2) . . . . ?
C2 C3 C12 O2 -164.5(12) . . . . ?
C2 C3 C12 O2A -120(3) . . . . ?
C3 C4 C5 N1 0.8(17) . . . . ?
C3 C4 C5 N4 -178.9(10) . . . . ?
C4 C3 C12 O1 -171.3(12) . . . . ?
C4 C3 C12 O1A -105(2) . . . . ?
C4 C3 C12 O2 14.1(18) . . . . ?
C4 C3 C12 O2A 59(3) . . . . ?
C5 N1 C1 N2 178.0(9) . . . . ?
C5 N1 C1 C2 -1.4(16) . . . . ?
C5 N4 N5 C11 -179.2(11) . . . . ?
C5 N4 C9 C10 179.7(11) . . . . ?
C6 N2 N3 C8 -0.9(15) . . . . ?
C6 N2 C1 N1 -3.2(18) . . . . ?
C6 N2 C1 C2 176.3(12) . . . . ?
C6 C7 C8 N3 -0.4(19) . . . . ?
C9 N4 N5 C11 0.2(15) . . . . ?
C9 N4 C5 N1 2.7(17) . . . . ?
C9 N4 C5 C4 -177.5(12) . . . . ?
C9 C10 C11 N5 0.8(17) . . . . ?
C12 C3 C4 C5 -179.4(11) . . . . ?
C13 N6 C14 O6 -94(9) . . . . ?
